data_7215787
loop_
_publ_author_name
'Nandi, Goutam'
'Thakuria, Ranjit'
'Titi, Hatem M.'
'Patra, Ranjan'
'Goldberg, Israel'

_publ_section_title
;
 Synthesis, structure, topology and magnetic properties of new
 coordination polymers based on 5(--Br/--COOH)-substituted nicotinic acid
;
_journal_issue 24
_journal_name_full CrystEngComm
_journal_page_first 5244
_journal_paper_doi 10.1039/c4ce00300d
_journal_volume 16
_journal_year 2014
_chemical_formula_moiety 'C27 H23 Ce2 N5 O14'
_chemical_formula_sum 'C27 H23 Ce2 N5 O14'
_chemical_formula_weight 921.74
_chemical_name_systematic
; 
 ? 
;
_space_group_IT_number 62
_symmetry_cell_setting orthorhombic
_symmetry_space_group_name_Hall '-P 2ac 2n'
_symmetry_space_group_name_H-M 'P n m a'
_atom_sites_solution_hydrogens geom
_atom_sites_solution_primary direct
_atom_sites_solution_secondary difmap
_audit_creation_method SHELXL-97
_cell_angle_alpha 90.00
_cell_angle_beta 90.00
_cell_angle_gamma 90.00
_cell_formula_units_Z 4
_cell_length_a 8.1162(4)
_cell_length_b 30.2842(14)
_cell_length_c 15.6709(7)
_cell_measurement_reflns_used 2869
_cell_measurement_temperature 110(2)
_cell_measurement_theta_max 25.1
_cell_measurement_theta_min 2.40
_cell_volume 3851.8(3)
_computing_cell_refinement 'Saint, Bruker-AXS'
_computing_data_collection 'Apex2, Bruker-AXS'
_computing_data_reduction 'Saint, Bruker-AXS'
_computing_structure_refinement 'SHELXL-97 (Sheldrick, 2008)'
_computing_structure_solution 'SHELXTL-2012 (Sheldrick, 2008)'
_diffrn_ambient_temperature 110(2)
_diffrn_detector_area_resol_mean 1.75
_diffrn_measured_fraction_theta_full 0.966
_diffrn_measured_fraction_theta_max 0.966
_diffrn_measurement_device_type 'ApexDuo, Bruker-AXS'
_diffrn_measurement_method '1 deg. \f and \w scans'
_diffrn_radiation_monochromator graphite
_diffrn_radiation_source 'fine-focus sealed tube'
_diffrn_radiation_type MoK\a
_diffrn_radiation_wavelength 0.71073
_diffrn_reflns_av_R_equivalents 0.0338
_diffrn_reflns_av_sigmaI/netI 0.0311
_diffrn_reflns_limit_h_max 6
_diffrn_reflns_limit_h_min -9
_diffrn_reflns_limit_k_max 20
_diffrn_reflns_limit_k_min -36
_diffrn_reflns_limit_l_max 10
_diffrn_reflns_limit_l_min -18
_diffrn_reflns_number 15168
_diffrn_reflns_theta_full 25.10
_diffrn_reflns_theta_max 25.10
_diffrn_reflns_theta_min 2.40
_diffrn_standards_number 0
_exptl_absorpt_coefficient_mu 2.397
_exptl_absorpt_correction_T_max 0.8502
_exptl_absorpt_correction_T_min 0.4791
_exptl_absorpt_correction_type multi-scan
_exptl_absorpt_process_details 'Sadabs, Bruker-AXS'
_exptl_crystal_colour colorless
_exptl_crystal_density_diffrn 1.589
_exptl_crystal_density_method 'not measured'
_exptl_crystal_description needles
_exptl_crystal_F_000 1792
_exptl_crystal_size_max 0.36
_exptl_crystal_size_mid 0.12
_exptl_crystal_size_min 0.07
_platon_squeeze_details
;
 The residual density accounts for disordered DMF crystallization
 solvent
;
_refine_diff_density_max 1.928
_refine_diff_density_min -2.310
_refine_diff_density_rms 0.146
_refine_ls_extinction_method none
_refine_ls_goodness_of_fit_ref 1.087
_refine_ls_hydrogen_treatment constr
_refine_ls_matrix_type full
_refine_ls_number_parameters 218
_refine_ls_number_reflns 3379
_refine_ls_number_restraints 0
_refine_ls_restrained_S_all 1.087
_refine_ls_R_factor_all 0.0478
_refine_ls_R_factor_gt 0.0401
_refine_ls_shift/su_max 0.033
_refine_ls_shift/su_mean 0.002
_refine_ls_structure_factor_coef Fsqd
_refine_ls_weighting_details 'calc w=1/[\s^2^(Fo^2^)+(0.0469P)^2^+6.1116P] where P=(Fo^2^+2Fc^2^)/3'
_refine_ls_weighting_scheme calc
_refine_ls_wR_factor_gt 0.1004
_refine_ls_wR_factor_ref 0.1028
_reflns_number_gt 2869
_reflns_number_total 3379
_reflns_threshold_expression >2sigma(I)
_cod_data_source_file c4ce00300d1.cif
_cod_data_source_block 2
_cod_depositor_comments 'Adding full bibliography for 7215786--7215794.cif.'
_cod_original_sg_symbol_H-M 'P nma'
_cod_database_code 7215787

loop_
_symmetry_equiv_pos_as_xyz
'x, y, z'
'-x+1/2, -y, z+1/2'
'-x, y+1/2, -z'
'x+1/2, -y+1/2, -z+1/2'
'-x, -y, -z'
'x-1/2, y, -z-1/2'
'x, -y-1/2, z'
'-x-1/2, y-1/2, z-1/2'

loop_
_atom_site_label
_atom_site_type_symbol
_atom_site_fract_x
_atom_site_fract_y
_atom_site_fract_z
_atom_site_U_iso_or_equiv
_atom_site_adp_type
_atom_site_occupancy
_atom_site_symmetry_multiplicity
_atom_site_calc_flag
_atom_site_refinement_flags
_atom_site_disorder_assembly
_atom_site_disorder_group
Ce1 Ce 0.43911(4) 0.908691(9) 0.703925(18) 0.00767(13) Uani 1 1 d . . .
O2 O 0.6625(5) 0.86861(11) 0.8162(2) 0.0093(8) Uani 1 1 d . . .
O3 O 0.3865(5) 1.03933(12) 0.3871(2) 0.0137(9) Uani 1 1 d . . .
O4 O 0.2483(5) 0.96207(12) 0.6512(3) 0.0185(9) Uani 1 1 d . A .
O5 O 0.4933(5) 0.83022(12) 0.7345(2) 0.0138(9) Uani 1 1 d . . .
O6 O 0.2343(5) 1.09476(12) 0.3383(2) 0.0127(9) Uani 1 1 d . . .
O7 O 0.0027(5) 0.97380(13) 0.7094(2) 0.0149(9) Uani 1 1 d . . .
N8 N -0.0736(6) 1.08316(15) 0.5550(3) 0.0185(12) Uani 1 1 d . A .
N9 N 0.8025(10) 0.7500 0.9406(4) 0.0198(17) Uani 1 2 d S . .
C10 C 0.6015(7) 0.83181(18) 0.7914(3) 0.0098(12) Uani 1 1 d . . .
C11 C 0.6010(10) 0.7500 0.7953(5) 0.0094(16) Uani 1 2 d S . .
H11 H 0.5295 0.7500 0.7473 0.011 Uiso 1 2 calc SR . .
C12 C 0.1568(7) 1.06026(17) 0.4710(3) 0.0085(11) Uani 1 1 d . A .
C13 C 0.0232(7) 1.08705(17) 0.4867(4) 0.0123(12) Uani 1 1 d . . .
H13 H -0.0014 1.1096 0.4466 0.015 Uiso 1 1 calc R . .
C14 C 0.1158(7) 0.98313(17) 0.6587(3) 0.0096(12) Uani 1 1 d . . .
C15 C 0.2640(7) 1.06457(16) 0.3928(3) 0.0096(12) Uani 1 1 d . . .
C16 C -0.0404(7) 1.05007(18) 0.6091(4) 0.0127(12) Uani 1 1 d . . .
H16 H -0.1110 1.0461 0.6569 0.015 Uiso 1 1 calc R A .
C17 C 0.6543(7) 0.78963(16) 0.8311(3) 0.0106(12) Uani 1 1 d . . .
C18 C 0.0918(7) 1.02120(17) 0.5992(3) 0.0118(11) Uani 1 1 d . A .
C19 C 0.7517(7) 0.78767(17) 0.9038(3) 0.0139(13) Uani 1 1 d . A .
H19 H 0.7846 0.8148 0.9292 0.017 Uiso 1 1 calc R . .
C20 C 0.1934(7) 1.02692(16) 0.5298(3) 0.0107(12) Uani 1 1 d . . .
H20 H 0.2870 1.0085 0.5220 0.013 Uiso 1 1 calc R A .
O21 O 0.4448(5) 0.88346(13) 0.5523(2) 0.0187(9) Uani 1 1 d . A 1
C22 C 0.4434(7) 0.90695(19) 0.4872(4) 0.0175(13) Uani 1 1 d . A 1
H22 H 0.3891 0.9347 0.4928 0.021 Uiso 1 1 d R A 1
N23B N 0.463(3) 0.8865(7) 0.4085(11) 0.027(5) Uiso 0.35(2) 1 d P A 1
C24B C 0.478(3) 0.9144(9) 0.3308(15) 0.030(6) Uiso 0.35(2) 1 d P A 1
H24D H 0.4630 0.9460 0.3454 0.045 Uiso 0.35 1 d P A 1
H24E H 0.3786 0.9081 0.2876 0.045 Uiso 0.35 1 d P A 1
H24F H 0.5766 0.9090 0.3004 0.045 Uiso 0.35 1 d P A 1
C25B C 0.469(4) 0.8389(12) 0.394(2) 0.038(12) Uiso 0.35(2) 1 d P A 1
H25D H 0.4563 0.8231 0.4421 0.057 Uiso 0.35 1 d P A 1
H25E H 0.4941 0.8303 0.3406 0.057 Uiso 0.35 1 d P A 1
H25F H 0.3075 0.8348 0.3765 0.057 Uiso 0.35 1 d P A 1
N23A N 0.5076(14) 0.8999(3) 0.4138(5) 0.016(2) Uiso 0.65(2) 1 d P A 2
C24A C 0.4891(14) 0.9308(4) 0.3431(7) 0.021(3) Uiso 0.65(2) 1 d P A 2
H24A H 0.4254 0.9573 0.3609 0.032 Uiso 0.65 1 d P A 2
H24B H 0.4279 0.9183 0.2904 0.032 Uiso 0.65 1 d P A 2
H24C H 0.5989 0.9406 0.3213 0.032 Uiso 0.65 1 d P A 2
C25A C 0.5953(17) 0.8577(4) 0.3978(8) 0.043(4) Uiso 0.65(2) 1 d P A 2
H25A H 0.7012 0.8634 0.3756 0.064 Uiso 0.65 1 d P A 2
H25B H 0.5281 0.8398 0.3529 0.064 Uiso 0.65 1 d P A 2
H25C H 0.5950 0.8403 0.4512 0.064 Uiso 0.65 1 d P A 2

loop_
_atom_site_aniso_label
_atom_site_aniso_U_11
_atom_site_aniso_U_22
_atom_site_aniso_U_33
_atom_site_aniso_U_23
_atom_site_aniso_U_13
_atom_site_aniso_U_12
Ce1 0.0088(2) 0.00480(17) 0.00943(19) 0.00022(11) 0.00052(13) 0.00004(12)
O2 0.008(2) 0.0054(17) 0.0144(19) 0.0010(14) 0.0006(17) -0.0020(15)
O3 0.012(2) 0.0143(19) 0.015(2) -0.0014(16) 0.0045(17) 0.0004(17)
O4 0.020(3) 0.013(2) 0.022(2) 0.0049(17) -0.0052(19) 0.0017(18)
O5 0.015(2) 0.0103(19) 0.016(2) -0.0008(15) -0.0056(19) 0.0002(17)
O6 0.020(2) 0.0140(19) 0.0039(18) 0.0035(15) -0.0016(17) -0.0066(17)
O7 0.016(2) 0.015(2) 0.014(2) 0.0042(16) 0.0020(18) -0.0043(18)
N8 0.019(3) 0.013(2) 0.023(3) 0.004(2) 0.010(2) 0.009(2)
N9 0.036(5) 0.006(3) 0.017(4) 0.000 -0.014(3) 0.000
C10 0.009(3) 0.014(3) 0.007(3) 0.002(2) 0.004(2) 0.001(2)
C11 0.007(4) 0.010(4) 0.011(4) 0.000 -0.001(3) 0.000
C12 0.005(3) 0.011(2) 0.010(3) 0.001(2) -0.001(2) -0.003(2)
C13 0.010(3) 0.011(3) 0.015(3) 0.002(2) -0.004(2) 0.003(2)
C14 0.015(3) 0.012(2) 0.009(3) 0.001(2) -0.006(2) -0.004(2)
C15 0.015(3) 0.012(2) 0.009(3) -0.002(2) -0.002(2) -0.008(2)
C16 0.006(3) 0.019(3) 0.013(3) 0.000(2) 0.003(2) 0.002(2)
C17 0.013(3) 0.007(3) 0.011(3) -0.001(2) 0.002(2) -0.001(2)
C18 0.014(3) 0.009(3) 0.013(3) 0.000(2) -0.004(2) -0.004(2)
C19 0.020(4) 0.008(3) 0.014(3) -0.003(2) -0.001(3) -0.002(2)
C20 0.006(3) 0.006(2) 0.020(3) -0.003(2) -0.004(2) -0.002(2)
O21 0.029(3) 0.019(2) 0.008(2) 0.0002(16) 0.0002(19) -0.0054(19)
C22 0.011(3) 0.020(3) 0.022(3) -0.001(2) 0.001(3) -0.004(3)

loop_
_atom_type_symbol
_atom_type_description
_atom_type_scat_dispersion_real
_atom_type_scat_dispersion_imag
_atom_type_scat_source
C C 0.0033 0.0016 'International Tables Vol C Tables 4.2.6.8 and 6.1.1.4'
H H 0.0000 0.0000 'International Tables Vol C Tables 4.2.6.8 and 6.1.1.4'
N N 0.0061 0.0033 'International Tables Vol C Tables 4.2.6.8 and 6.1.1.4'
O O 0.0106 0.0060 'International Tables Vol C Tables 4.2.6.8 and 6.1.1.4'
Ce Ce -0.2486 2.6331 'International Tables Vol C Tables 4.2.6.8 and 6.1.1.4'

loop_
_geom_angle_atom_site_label_1
_geom_angle_atom_site_label_2
_geom_angle_atom_site_label_3
_geom_angle
_geom_angle_site_symmetry_1
_geom_angle_site_symmetry_3
O4 Ce1 O7 77.49(14) . 6_657
O4 Ce1 O5 146.79(14) . .
O7 Ce1 O5 129.13(13) 6_657 .
O4 Ce1 O21 83.67(14) . .
O7 Ce1 O21 140.38(13) 6_657 .
O5 Ce1 O21 83.48(13) . .
O4 Ce1 O6 87.44(13) . 2_575
O7 Ce1 O6 71.91(12) 6_657 2_575
O5 Ce1 O6 84.14(13) . 2_575
O21 Ce1 O6 142.03(13) . 2_575
O4 Ce1 O3 75.44(13) . 5_676
O7 Ce1 O3 72.33(13) 6_657 5_676
O5 Ce1 O3 127.18(13) . 5_676
O21 Ce1 O3 69.32(12) . 5_676
O6 Ce1 O3 142.88(11) 2_575 5_676
O4 Ce1 O2 73.18(13) . 6_557
O7 Ce1 O2 129.20(13) 6_657 6_557
O5 Ce1 O2 74.01(12) . 6_557
O21 Ce1 O2 75.80(13) . 6_557
O6 Ce1 O2 66.29(12) 2_575 6_557
O3 Ce1 O2 134.96(12) 5_676 6_557
O4 Ce1 O6 124.83(12) . 5_676
O7 Ce1 O6 87.75(13) 6_657 5_676
O5 Ce1 O6 80.62(12) . 5_676
O21 Ce1 O6 74.93(12) . 5_676
O6 Ce1 O6 137.54(11) 2_575 5_676
O3 Ce1 O6 49.51(11) 5_676 5_676
O2 Ce1 O6 143.00(11) 6_557 5_676
O4 Ce1 O2 158.50(12) . .
O7 Ce1 O2 82.19(12) 6_657 .
O5 Ce1 O2 49.06(11) . .
O21 Ce1 O2 116.95(12) . .
O6 Ce1 O2 79.61(12) 2_575 .
O3 Ce1 O2 105.02(12) 5_676 .
O2 Ce1 O2 115.93(11) 6_557 .
O6 Ce1 O2 60.56(11) 5_676 .
O4 Ce1 C15 99.53(14) . 5_676
O7 Ce1 C15 83.81(14) 6_657 5_676
O5 Ce1 C15 102.59(14) . 5_676
O21 Ce1 C15 65.24(14) . 5_676
O6 Ce1 C15 152.72(13) 2_575 5_676
O3 Ce1 C15 24.99(13) 5_676 5_676
O2 Ce1 C15 140.98(13) 6_557 5_676
O6 Ce1 C15 25.47(13) 5_676 5_676
O2 Ce1 C15 85.04(13) . 5_676
O4 Ce1 C10 165.26(15) . .
O7 Ce1 C10 106.14(14) 6_657 .
O5 Ce1 C10 23.95(14) . .
O21 Ce1 C10 100.90(14) . .
O6 Ce1 C10 80.36(13) 2_575 .
O3 Ce1 C10 119.29(14) 5_676 .
O2 Ce1 C10 94.20(13) 6_557 .
O6 Ce1 C10 69.87(13) 5_676 .
O2 Ce1 C10 25.13(13) . .
C15 Ce1 C10 95.08(15) 5_676 .
C10 O2 Ce1 135.3(3) . 6_657
C10 O2 Ce1 86.4(3) . .
Ce1 O2 Ce1 106.44(12) 6_657 .
C15 O3 Ce1 96.0(3) . 5_676
C14 O4 Ce1 150.2(4) . .
C10 O5 Ce1 103.1(3) . .
C15 O6 Ce1 129.2(3) . 2_574
C15 O6 Ce1 87.2(3) . 5_676
Ce1 O6 Ce1 109.61(13) 2_574 5_676
C14 O7 Ce1 133.7(4) . 6_557
C13 N8 C16 117.1(5) . .
C19 N9 C19 116.3(7) 7_575 .
O5 C10 O2 121.4(5) . .
O5 C10 C17 117.9(5) . .
O2 C10 C17 120.7(5) . .
O5 C10 Ce1 53.0(3) . .
O2 C10 Ce1 68.5(3) . .
C17 C10 Ce1 169.9(4) . .
C17 C11 C17 118.9(7) . 7_575
C13 C12 C20 118.3(5) . .
C13 C12 C15 123.3(5) . .
C20 C12 C15 118.4(5) . .
N8 C13 C12 123.8(5) . .
O7 C14 O4 125.1(5) . .
O7 C14 C18 118.5(5) . .
O4 C14 C18 116.4(5) . .
O3 C15 O6 122.5(5) . .
O3 C15 C12 117.5(5) . .
O6 C15 C12 119.9(5) . .
O3 C15 Ce1 59.0(3) . 5_676
O6 C15 Ce1 67.3(3) . 5_676
C12 C15 Ce1 155.4(4) . 5_676
N8 C16 C18 123.6(5) . .
C19 C17 C11 118.1(5) . .
C19 C17 C10 123.0(5) . .
C11 C17 C10 118.9(5) . .
C20 C18 C16 118.1(5) . .
C20 C18 C14 120.8(5) . .
C16 C18 C14 121.0(5) . .
N9 C19 C17 124.3(5) . .
C18 C20 C12 119.0(5) . .
C22 O21 Ce1 127.3(4) . .
O21 C22 N23B 118.2(10) . .
C22 N23B C25B 125.4(19) . .
C22 N23B C24B 118.9(17) . .
C25B N23B C24B 116(2) . .
C24A N23A C25A 118.2(9) . .

loop_
_geom_bond_atom_site_label_1
_geom_bond_atom_site_label_2
_geom_bond_distance
_geom_bond_site_symmetry_2
Ce1 O4 2.386(4) .
Ce1 O7 2.449(4) 6_657
Ce1 O5 2.464(4) .
Ce1 O21 2.496(4) .
Ce1 O6 2.535(4) 2_575
Ce1 O3 2.552(4) 5_676
Ce1 O2 2.572(4) 6_557
Ce1 O6 2.734(4) 5_676
Ce1 O2 2.803(4) .
Ce1 C15 2.960(6) 5_676
Ce1 C10 3.007(5) .
O2 C10 1.280(6) .
O2 Ce1 2.572(4) 6_657
O3 C15 1.257(7) .
O3 Ce1 2.552(4) 5_676
O4 C14 1.256(7) .
O5 C10 1.253(7) .
O6 C15 1.274(6) .
O6 Ce1 2.535(4) 2_574
O6 Ce1 2.734(4) 5_676
O7 C14 1.247(7) .
O7 Ce1 2.449(4) 6_557
N8 C13 1.333(8) .
N8 C16 1.340(7) .
N9 C19 1.343(6) 7_575
N9 C19 1.343(6) .
C10 C17 1.484(7) .
C11 C17 1.394(6) .
C11 C17 1.394(6) 7_575
C12 C13 1.377(8) .
C12 C20 1.399(7) .
C12 C15 1.508(8) .
C14 C18 1.495(7) .
C15 Ce1 2.960(6) 5_676
C16 C18 1.393(8) .
C17 C19 1.388(8) .
C18 C20 1.375(8) .
O21 C22 1.244(7) .
C22 N23B 1.39(2) .
N23B C25B 1.46(4) .
N23B C24B 1.49(3) .
N23A C24A 1.460(14) .
N23A C25A 1.484(15) .

loop_
_platon_squeeze_void_nr
_platon_squeeze_void_average_x
_platon_squeeze_void_average_y
_platon_squeeze_void_average_z
_platon_squeeze_void_volume
_platon_squeeze_void_count_electrons
_platon_squeeze_void_content
1 -0.025 0.250 0.750 444 243 ' '
2 -0.062 0.750 0.250 444 244 ' '
